data_7002835
loop_
_publ_author_name
'Jin, Jun-Cheng'
'Wang, Yao-Yu'
'Zhang, Wei-Hong'
'Lermontov, Anatoly S.'
'Lermontova, Elmira Kh.'
'Shi, Qi-Zhen'

_publ_section_title
;
 New types of di-, tetra-, hexa- and octanuclear Ag(i) complexes
 containing 1,3-adamantanedicarboxylic acid
;
_journal_issue 46
_journal_name_full 'Dalton Transactions'
_journal_page_first 10181
_journal_page_last 10191
_journal_paper_doi 10.1039/b909309e
_journal_year 2009
_chemical_formula_moiety 'C108 H108 Ag8 N20 O16, 2(C2 H6 O), 6(H2 O)'
_chemical_formula_sum 'C112 H132 Ag8 N20 O24'
_chemical_formula_weight 3005.34
_chemical_name_systematic
;
?
;
_space_group_IT_number 2
_symmetry_cell_setting triclinic
_symmetry_space_group_name_Hall '-P 1'
_symmetry_space_group_name_H-M 'P -1'
_atom_sites_solution_hydrogens geom
_atom_sites_solution_primary direct
_atom_sites_solution_secondary difmap
_audit_creation_method SHELXL-97
_cell_angle_alpha 110.220(5)
_cell_angle_beta 104.945(5)
_cell_angle_gamma 106.456(3)
_cell_formula_units_Z 1
_cell_length_a 14.555(3)
_cell_length_b 14.801(3)
_cell_length_c 15.930(5)
_cell_measurement_reflns_used 1540
_cell_measurement_temperature 293(2)
_cell_measurement_theta_max 18.243
_cell_measurement_theta_min 2.346
_cell_volume 2836.7(12)
_computing_structure_refinement 'SHELXL-97 (Sheldrick, 1997)'
_computing_structure_solution 'SHELXS-97 (Sheldrick, 1990)'
_diffrn_ambient_temperature 293(2)
_diffrn_measured_fraction_theta_full 0.977
_diffrn_measured_fraction_theta_max 0.977
_diffrn_measurement_device_type 'Bruker APEX SMART II'
_diffrn_measurement_method \w
_diffrn_radiation_monochromator graphite
_diffrn_radiation_source 'fine-focus sealed tube'
_diffrn_radiation_type MoK\a
_diffrn_radiation_wavelength 0.71073
_diffrn_reflns_av_R_equivalents 0.0396
_diffrn_reflns_av_sigmaI/netI 0.1529
_diffrn_reflns_limit_h_max 17
_diffrn_reflns_limit_h_min -17
_diffrn_reflns_limit_k_max 14
_diffrn_reflns_limit_k_min -18
_diffrn_reflns_limit_l_max 19
_diffrn_reflns_limit_l_min -9
_diffrn_reflns_number 15535
_diffrn_reflns_theta_full 26.00
_diffrn_reflns_theta_max 26.00
_diffrn_reflns_theta_min 1.48
_diffrn_standards_decay_% 0
_diffrn_standards_interval_time 0
_diffrn_standards_number 0
_exptl_absorpt_coefficient_mu 1.432
_exptl_absorpt_correction_T_max 0.7928
_exptl_absorpt_correction_T_min 0.6815
_exptl_absorpt_correction_type multi-scan
_exptl_absorpt_process_details SADABS
_exptl_crystal_colour colorless
_exptl_crystal_density_diffrn 1.759
_exptl_crystal_density_method 'not measured'
_exptl_crystal_description block
_exptl_crystal_F_000 1512
_exptl_crystal_size_max 0.29
_exptl_crystal_size_mid 0.21
_exptl_crystal_size_min 0.17
_refine_diff_density_max 1.401
_refine_diff_density_min -0.581
_refine_diff_density_rms 0.123
_refine_ls_extinction_method none
_refine_ls_goodness_of_fit_ref 0.788
_refine_ls_hydrogen_treatment constr
_refine_ls_matrix_type full
_refine_ls_number_parameters 745
_refine_ls_number_reflns 10898
_refine_ls_number_restraints 116
_refine_ls_restrained_S_all 0.826
_refine_ls_R_factor_all 0.1266
_refine_ls_R_factor_gt 0.0536
_refine_ls_shift/su_max 0.002
_refine_ls_shift/su_mean 0.000
_refine_ls_structure_factor_coef Fsqd
_refine_ls_weighting_details 'calc w=1/[\s^2^(Fo^2^)+(0.0878P)^2^+0.0000P] where P=(Fo^2^+2Fc^2^)/3'
_refine_ls_weighting_scheme calc
_refine_ls_wR_factor_gt 0.1302
_refine_ls_wR_factor_ref 0.1622
_reflns_number_gt 4413
_reflns_number_total 10898
_reflns_threshold_expression >2sigma(I)
_cod_data_source_file b909309e.txt
_cod_data_source_block xb2552
_cod_original_cell_volume 2836.7(11)
_cod_database_code 7002835

loop_
_symmetry_equiv_pos_as_xyz
'x, y, z'
'-x, -y, -z'

loop_
_atom_site_label
_atom_site_type_symbol
_atom_site_fract_x
_atom_site_fract_y
_atom_site_fract_z
_atom_site_U_iso_or_equiv
_atom_site_adp_type
_atom_site_occupancy
_atom_site_symmetry_multiplicity
_atom_site_calc_flag
_atom_site_refinement_flags
_atom_site_disorder_assembly
_atom_site_disorder_group
Ag1 Ag 0.60297(5) 0.51470(6) 0.55596(6) 0.0585(2) Uani 1 1 d . . .
Ag2 Ag 0.75197(5) 0.15501(5) 0.84295(5) 0.0548(2) Uani 1 1 d . . .
Ag3 Ag 0.88253(6) 0.05556(6) 0.76986(5) 0.0586(2) Uani 1 1 d . . .
Ag4 Ag 0.59646(6) 0.19989(7) 0.92772(6) 0.0753(3) Uani 1 1 d . . .
O1 O 0.9291(5) 0.1679(5) 0.7170(5) 0.075(2) Uani 1 1 d . . .
O2 O 0.7925(6) 0.2026(6) 0.7163(5) 0.087(2) Uani 1 1 d . . .
O3 O 0.6966(5) 0.4099(5) 0.4957(5) 0.084(2) Uani 1 1 d . . .
O4 O 0.7939(5) 0.5394(5) 0.6396(5) 0.085(2) Uani 1 1 d . . .
O5 O 0.5321(7) 0.2328(6) 0.8121(5) 0.087(2) Uani 1 1 d . A .
O6 O 0.4040(9) 0.0989(8) 0.7941(7) 0.077(3) Uani 0.61 1 d PD A 1
O6A O 0.3735(17) 0.2002(18) 0.8418(17) 0.124(8) Uiso 0.39 1 d PD A 2
O7 O 0.4999(5) 0.4205(6) 0.6090(5) 0.080(2) Uani 1 1 d . . .
O8 O 0.3677(6) 0.3418(5) 0.4667(5) 0.087(2) Uani 1 1 d . . .
O9 O 0.3122(14) 0.4241(13) 1.0133(12) 0.235(8) Uani 1 1 d . C .
H9C H 0.3257 0.4472 1.0705 0.282 Uiso 1 1 d R . .
N1 N 0.8911(5) 0.2613(5) 0.9691(5) 0.051(2) Uani 1 1 d . . .
N2 N 0.8309(5) -0.0570(6) 0.8210(5) 0.0472(18) Uani 1 1 d . . .
N3 N 0.8656(6) -0.0839(6) 1.0502(5) 0.059(2) Uani 1 1 d . . .
H3C H 0.8481 -0.1388 1.0598 0.071 Uiso 1 1 calc R . .
N4 N 0.9490(5) 0.0995(7) 1.1268(5) 0.0505(19) Uani 1 1 d . . .
N5 N 1.0435(6) 0.2817(7) 1.2013(6) 0.066(2) Uani 1 1 d . . .
H5C H 1.0914 0.3353 1.2536 0.079 Uiso 1 1 calc R . .
N6 N 0.6129(5) 0.0201(6) 0.7333(5) 0.0479(18) Uani 1 1 d . . .
N7 N 0.6539(6) 0.1502(8) 1.0325(6) 0.069(2) Uani 1 1 d . . .
N8 N 0.6133(7) -0.1050(11) 1.0312(8) 0.090(3) Uani 1 1 d . . .
H8C H 0.6310 -0.1220 1.0774 0.107 Uiso 1 1 calc R . .
N9 N 0.4563(6) -0.2478(6) 0.6920(6) 0.068(2) Uani 1 1 d . . .
H9D H 0.4106 -0.3037 0.6403 0.082 Uiso 1 1 calc R . .
N10 N 0.5337(6) -0.1769(7) 0.8592(7) 0.068(2) Uani 1 1 d . . .
C1 C 0.8709(8) 0.2115(7) 0.6970(6) 0.050(2) Uani 1 1 d . . .
C2 C 0.9033(6) 0.2836(6) 0.6476(6) 0.043(2) Uani 1 1 d . . .
C3 C 1.0133(6) 0.3668(7) 0.7070(6) 0.048(2) Uani 1 1 d . . .
H3A H 1.0613 0.3335 0.7148 0.057 Uiso 1 1 calc R . .
H3B H 1.0193 0.4113 0.7712 0.057 Uiso 1 1 calc R . .
C4 C 1.0402(6) 0.4330(7) 0.6559(7) 0.052(2) Uani 1 1 d . . .
H4A H 1.1122 0.4863 0.6940 0.062 Uiso 1 1 calc R . .
C5 C 1.0309(7) 0.3620(8) 0.5564(8) 0.073(3) Uani 1 1 d . . .
H5A H 1.0784 0.3280 0.5635 0.088 Uiso 1 1 calc R . .
H5B H 1.0500 0.4040 0.5235 0.088 Uiso 1 1 calc R . .
C6 C 0.8932(6) 0.2131(6) 0.5458(6) 0.047(2) Uani 1 1 d . . .
H6A H 0.9399 0.1780 0.5515 0.056 Uiso 1 1 calc R . .
H6B H 0.8224 0.1595 0.5080 0.056 Uiso 1 1 calc R . .
C7 C 0.9198(7) 0.2787(7) 0.4959(7) 0.054(2) Uani 1 1 d . . .
H7A H 0.9153 0.2334 0.4319 0.064 Uiso 1 1 calc R . .
C8 C 0.9667(6) 0.4880(6) 0.6457(6) 0.047(2) Uani 1 1 d . . .
H8A H 0.9703 0.5303 0.7094 0.056 Uiso 1 1 calc R . .
H8B H 0.9879 0.5347 0.6174 0.056 Uiso 1 1 calc R . .
C9 C 0.8463(7) 0.3335(6) 0.4823(6) 0.050(2) Uani 1 1 d . . .
H9A H 0.8643 0.3738 0.4476 0.060 Uiso 1 1 calc R . .
H9B H 0.7750 0.2812 0.4441 0.060 Uiso 1 1 calc R . .
C10 C 0.8557(6) 0.4066(6) 0.5812(6) 0.0373(19) Uani 1 1 d . . .
C11 C 0.8290(6) 0.3398(6) 0.6346(5) 0.049(2) Uani 1 1 d . . .
H11A H 0.7576 0.2872 0.5977 0.059 Uiso 1 1 calc R . .
H11B H 0.8342 0.3851 0.6981 0.059 Uiso 1 1 calc R . .
C12 C 0.7788(7) 0.4568(7) 0.5704(7) 0.049(2) Uani 1 1 d . . .
C13 C 0.4129(9) 0.3505(8) 0.5489(8) 0.062(3) Uani 1 1 d . . .
C14 C 0.3578(6) 0.2719(7) 0.5767(6) 0.049(2) Uani 1 1 d D . .
C15 C 0.2987(10) 0.1636(9) 0.4944(8) 0.118(5) Uani 1 1 d DU . .
H15A H 0.3470 0.1337 0.4790 0.141 Uiso 1 1 calc R . .
H15B H 0.2591 0.1669 0.4372 0.141 Uiso 1 1 calc R . .
C16 C 0.4283(7) 0.2665(7) 0.6616(6) 0.062(3) Uani 1 1 d D . .
H16A H 0.4651 0.3363 0.7167 0.075 Uiso 1 1 calc R . .
H16B H 0.4798 0.2438 0.6437 0.075 Uiso 1 1 calc R . .
C17 C 0.2865(11) 0.3174(12) 0.6179(12) 0.151(6) Uani 1 1 d DU . .
H17A H 0.2344 0.3178 0.5660 0.181 Uiso 1 1 calc R . .
H17B H 0.3282 0.3899 0.6675 0.181 Uiso 1 1 calc R . .
C18 C 0.2280(11) 0.2492(12) 0.6650(11) 0.129(5) Uani 1 1 d DU . .
H18A H 0.1843 0.2795 0.6919 0.155 Uiso 1 1 calc R . .
C19 C 0.1659(10) 0.1511(12) 0.5771(9) 0.129(5) Uani 1 1 d D . .
H19A H 0.1238 0.1667 0.5306 0.155 Uiso 1 1 calc R . .
H19B H 0.1180 0.1054 0.5925 0.155 Uiso 1 1 calc R . .
C20 C 0.2168(10) 0.0857(10) 0.5237(9) 0.116(5) Uani 1 1 d DU . .
H20A H 0.1675 0.0168 0.4692 0.139 Uiso 1 1 calc R . .
C21 C 0.3042(9) 0.0806(7) 0.6081(7) 0.084(3) Uani 1 1 d D . .
H21A H 0.2702 0.0320 0.6299 0.100 Uiso 1 1 calc R . .
H21B H 0.3506 0.0556 0.5823 0.100 Uiso 1 1 calc R . .
C23 C 0.2941(14) 0.2265(13) 0.7334(12) 0.158(7) Uani 1 1 d D . .
H23A H 0.2513 0.1727 0.7453 0.190 Uiso 1 1 calc R . .
H23B H 0.3352 0.2898 0.7950 0.190 Uiso 1 1 calc R . .
C22 C 0.3649(7) 0.1886(7) 0.6914(6) 0.054(2) Uani 1 1 d D A .
C24 C 0.4359(11) 0.1829(11) 0.7779(8) 0.095(4) Uani 1 1 d D . .
C25 C 0.9605(8) 0.3423(8) 0.9673(7) 0.079(3) Uani 1 1 d . . .
H25A H 0.9440 0.3552 0.9134 0.095 Uiso 1 1 calc R . .
C26 C 1.0551(9) 0.4060(9) 1.0440(9) 0.092(4) Uani 1 1 d . . .
H26A H 1.1004 0.4650 1.0444 0.110 Uiso 1 1 calc R . .
C27 C 1.0827(8) 0.3819(9) 1.1206(8) 0.080(3) Uani 1 1 d . . .
H27A H 1.1485 0.4223 1.1709 0.096 Uiso 1 1 calc R . .
C28 C 1.0136(7) 0.2985(8) 1.1228(7) 0.055(2) Uani 1 1 d . . .
C29 C 0.9205(7) 0.2423(7) 1.0442(6) 0.051(2) Uani 1 1 d . . .
H29A H 0.8729 0.1847 1.0436 0.061 Uiso 1 1 calc R . .
C30 C 1.0077(8) 0.1917(10) 1.2078(7) 0.070(3) Uani 1 1 d . . .
C31 C 1.0294(8) 0.1950(10) 1.3006(7) 0.083(4) Uani 1 1 d . . .
H31A H 1.0664 0.2589 1.3569 0.099 Uiso 1 1 calc R . .
C32 C 0.9946(9) 0.1020(11) 1.3058(8) 0.086(3) Uani 1 1 d U . .
H32A H 1.0109 0.1030 1.3666 0.103 Uiso 1 1 calc R . .
C33 C 0.9362(8) 0.0067(9) 1.2237(8) 0.073(3) Uani 1 1 d . . .
H33A H 0.9096 -0.0566 1.2269 0.087 Uiso 1 1 calc R . .
C34 C 0.9195(7) 0.0118(9) 1.1336(6) 0.052(2) Uani 1 1 d . . .
C35 C 0.8620(7) -0.0307(7) 0.9160(6) 0.047(2) Uani 1 1 d . . .
H35A H 0.9034 0.0396 0.9608 0.057 Uiso 1 1 calc R . .
C36 C 0.8346(6) -0.1044(7) 0.9499(6) 0.045(2) Uani 1 1 d . . .
C37 C 0.7695(7) -0.1576(8) 0.7559(7) 0.058(3) Uani 1 1 d . . .
H37A H 0.7483 -0.1759 0.6899 0.070 Uiso 1 1 calc R . .
C38 C 0.7369(7) -0.2348(8) 0.7848(7) 0.064(3) Uani 1 1 d . . .
H38A H 0.6932 -0.3040 0.7384 0.077 Uiso 1 1 calc R . .
C39 C 0.7692(7) -0.2092(7) 0.8812(8) 0.058(3) Uani 1 1 d . . .
H39A H 0.7480 -0.2607 0.9013 0.069 Uiso 1 1 calc R . .
C40 C 0.5645(8) 0.0161(8) 0.6509(7) 0.067(3) Uani 1 1 d . . .
H40A H 0.5844 0.0779 0.6442 0.081 Uiso 1 1 calc R . .
C41 C 0.4881(9) -0.0704(10) 0.5750(8) 0.089(4) Uani 1 1 d . . .
H41A H 0.4618 -0.0717 0.5146 0.107 Uiso 1 1 calc R . .
C42 C 0.4491(8) -0.1583(9) 0.5890(7) 0.087(4) Uani 1 1 d . . .
H42A H 0.3931 -0.2186 0.5381 0.105 Uiso 1 1 calc R . .
C43 C 0.4925(7) -0.1584(7) 0.6786(6) 0.052(2) Uani 1 1 d . . .
C44 C 0.5818(6) -0.0625(7) 0.7473(6) 0.053(2) Uani 1 1 d . . .
H44A H 0.6200 -0.0593 0.8057 0.064 Uiso 1 1 calc R . .
C45 C 0.4825(8) -0.2608(10) 0.7755(10) 0.070(3) Uani 1 1 d . . .
C46 C 0.4502(11) -0.3619(10) 0.7668(11) 0.110(4) Uani 1 1 d U . .
H46A H 0.4094 -0.4208 0.7068 0.132 Uiso 1 1 calc R . .
C47 C 0.4813(12) -0.3708(12) 0.8509(13) 0.118(5) Uani 1 1 d . . .
H47A H 0.4635 -0.4376 0.8481 0.142 Uiso 1 1 calc R . .
C48 C 0.5377(11) -0.2842(13) 0.9385(11) 0.107(4) Uani 1 1 d U . .
H48A H 0.5615 -0.2911 0.9951 0.129 Uiso 1 1 calc R . .
C49 C 0.5582(9) -0.1892(11) 0.9417(11) 0.072(3) Uani 1 1 d . . .
C50 C 0.6463(9) 0.0020(13) 1.0623(8) 0.080(4) Uani 1 1 d . . .
C51 C 0.7062(8) 0.0702(12) 1.1600(8) 0.095(4) Uani 1 1 d . . .
H51A H 0.7235 0.0432 1.2036 0.114 Uiso 1 1 calc R . .
C52 C 0.7396(9) 0.1751(12) 1.1921(9) 0.097(4) Uani 1 1 d U . .
H52A H 0.7810 0.2208 1.2575 0.116 Uiso 1 1 calc R . .
C53 C 0.6220(7) 0.0458(10) 1.0012(7) 0.064(3) Uani 1 1 d . . .
H53A H 0.5817 0.0012 0.9353 0.077 Uiso 1 1 calc R . .
C54 C 0.7116(9) 0.2149(10) 1.1266(8) 0.092(4) Uani 1 1 d . . .
H54A H 0.7336 0.2874 1.1489 0.110 Uiso 1 1 calc R . .
C55 C 0.340(2) 0.4983(17) 0.9902(19) 0.212(11) Uani 1 1 d D . .
H55C H 0.3971 0.4936 0.9705 0.255 Uiso 0.25 1 calc PR B 2
H55D H 0.3698 0.5638 1.0497 0.255 Uiso 0.25 1 calc PR B 2
H55A H 0.3675 0.4759 0.9408 0.255 Uiso 0.75 1 d PR B 1
H55B H 0.3991 0.5547 1.0484 0.255 Uiso 0.75 1 d PR B 1
C56 C 0.266(2) 0.553(2) 0.960(2) 0.192(12) Uiso 0.75 1 d PD C 1
H56A H 0.2666 0.6028 1.0179 0.289 Uiso 0.75 1 calc PR C 1
H56B H 0.1967 0.4996 0.9199 0.289 Uiso 0.75 1 calc PR C 1
H56C H 0.2913 0.5879 0.9250 0.289 Uiso 0.75 1 calc PR C 1
C56A C 0.269(3) 0.511(3) 0.915(2) 0.050(10) Uiso 0.25 1 d PD C 2
H56D H 0.2459 0.5641 0.9462 0.075 Uiso 0.25 1 calc PR C 2
H56E H 0.2092 0.4456 0.8728 0.075 Uiso 0.25 1 calc PR C 2
H56F H 0.3042 0.5334 0.8780 0.075 Uiso 0.25 1 calc PR C 2
O10 O 0.3450(5) 0.4945(6) 0.2052(6) 0.110(3) Uani 1 1 d . . .
H10A H 0.3896 0.5183 0.2582 0.132 Uiso 1 1 d R . .
H10B H 0.3277 0.5400 0.2011 0.132 Uiso 1 1 d R . .
O11 O 0.8395(10) 0.7498(8) 0.1130(8) 0.191(5) Uani 1 1 d . . .
H11C H 0.8408 0.7234 0.1491 0.230 Uiso 1 1 d R . .
H11D H 0.7930 0.6952 0.0712 0.230 Uiso 1 1 d R . .
O12 O 0.7153(6) 0.3450(6) 0.8088(6) 0.113(3) Uani 1 1 d . . .
H12A H 0.7370 0.3043 0.7825 0.136 Uiso 1 1 d R . .
H12B H 0.6618 0.3128 0.8101 0.136 Uiso 1 1 d R . .

loop_
_atom_site_aniso_label
_atom_site_aniso_U_11
_atom_site_aniso_U_22
_atom_site_aniso_U_33
_atom_site_aniso_U_23
_atom_site_aniso_U_13
_atom_site_aniso_U_12
Ag1 0.0535(4) 0.0612(5) 0.0763(5) 0.0451(4) 0.0243(4) 0.0279(4)
Ag2 0.0519(4) 0.0569(5) 0.0482(4) 0.0240(4) 0.0160(3) 0.0158(4)
Ag3 0.0812(5) 0.0622(5) 0.0583(5) 0.0408(4) 0.0364(4) 0.0389(4)
Ag4 0.0735(5) 0.0989(7) 0.0530(5) 0.0361(5) 0.0196(4) 0.0375(5)
O1 0.097(5) 0.094(5) 0.093(5) 0.073(5) 0.053(4) 0.066(5)
O2 0.110(6) 0.106(6) 0.106(6) 0.081(5) 0.058(5) 0.068(5)
O3 0.081(5) 0.056(4) 0.065(5) -0.004(4) -0.017(4) 0.041(4)
O4 0.069(4) 0.074(5) 0.069(5) -0.007(4) -0.004(4) 0.048(4)
O5 0.098(6) 0.111(6) 0.074(5) 0.060(5) 0.030(5) 0.053(5)
O6 0.098(9) 0.068(8) 0.056(7) 0.047(6) 0.010(6) 0.014(7)
O7 0.060(4) 0.094(6) 0.074(5) 0.061(5) 0.010(4) 0.004(4)
O8 0.121(6) 0.055(4) 0.065(5) 0.040(4) 0.011(4) 0.015(4)
O9 0.28(2) 0.212(17) 0.228(16) 0.130(14) 0.071(14) 0.105(15)
N1 0.030(4) 0.045(5) 0.066(5) 0.022(4) 0.028(4) -0.006(4)
N2 0.064(5) 0.052(5) 0.037(4) 0.024(4) 0.023(4) 0.031(4)
N3 0.082(6) 0.064(5) 0.051(5) 0.043(5) 0.029(4) 0.034(5)
N4 0.047(4) 0.065(5) 0.043(5) 0.022(5) 0.018(4) 0.030(4)
N5 0.051(5) 0.065(6) 0.053(6) 0.014(5) 0.009(4) 0.013(5)
N6 0.044(4) 0.053(5) 0.059(5) 0.037(4) 0.023(4) 0.017(4)
N7 0.063(5) 0.111(8) 0.036(5) 0.026(5) 0.020(4) 0.047(6)
N8 0.085(7) 0.159(11) 0.078(8) 0.088(9) 0.040(6) 0.071(8)
N9 0.076(6) 0.049(5) 0.065(6) 0.029(5) 0.020(5) 0.010(4)
N10 0.077(6) 0.078(7) 0.076(6) 0.054(6) 0.038(5) 0.038(5)
C1 0.061(6) 0.049(6) 0.045(6) 0.023(5) 0.027(5) 0.023(5)
C2 0.046(5) 0.047(5) 0.048(5) 0.031(5) 0.025(4) 0.020(4)
C3 0.033(5) 0.068(6) 0.054(6) 0.037(5) 0.019(4) 0.023(5)
C4 0.043(5) 0.052(6) 0.059(6) 0.027(5) 0.017(5) 0.019(5)
C5 0.075(7) 0.102(9) 0.115(9) 0.080(8) 0.068(7) 0.064(7)
C6 0.060(6) 0.044(5) 0.057(6) 0.030(5) 0.041(5) 0.026(5)
C7 0.069(6) 0.065(6) 0.060(6) 0.039(5) 0.046(5) 0.041(6)
C8 0.037(5) 0.047(5) 0.063(6) 0.035(5) 0.021(4) 0.012(4)
C9 0.063(6) 0.047(6) 0.046(5) 0.023(5) 0.026(5) 0.023(5)
C10 0.041(5) 0.038(5) 0.039(5) 0.021(4) 0.020(4) 0.016(4)
C11 0.053(5) 0.044(5) 0.025(5) 0.003(4) -0.003(4) 0.018(5)
C12 0.052(6) 0.033(5) 0.053(6) 0.019(5) 0.010(5) 0.016(5)
C13 0.091(8) 0.056(7) 0.059(7) 0.038(6) 0.025(6) 0.046(6)
C14 0.054(5) 0.044(6) 0.076(7) 0.041(5) 0.033(5) 0.031(5)
C15 0.145(9) 0.097(8) 0.083(7) 0.068(6) 0.009(6) 0.010(6)
C16 0.082(7) 0.063(7) 0.042(6) 0.032(5) 0.031(5) 0.013(6)
C17 0.146(9) 0.146(9) 0.203(10) 0.112(8) 0.084(8) 0.060(7)
C18 0.106(8) 0.168(10) 0.132(9) 0.074(7) 0.068(7) 0.054(7)
C19 0.102(10) 0.157(14) 0.085(10) 0.060(10) -0.020(8) 0.039(10)
C20 0.165(9) 0.089(7) 0.087(7) 0.065(6) 0.039(7) 0.023(6)
C21 0.143(10) 0.054(7) 0.058(7) 0.038(6) 0.034(7) 0.036(7)
C23 0.25(2) 0.166(15) 0.180(17) 0.121(14) 0.130(16) 0.150(16)
C22 0.058(6) 0.057(6) 0.051(6) 0.026(5) 0.024(5) 0.026(5)
C24 0.108(10) 0.115(11) 0.054(7) 0.056(8) 0.026(8) 0.019(9)
C25 0.080(8) 0.073(8) 0.050(7) 0.022(6) 0.015(6) 0.004(7)
C26 0.090(9) 0.056(7) 0.089(9) 0.021(7) 0.028(8) -0.003(7)
C27 0.058(7) 0.086(9) 0.070(8) 0.015(7) 0.031(6) 0.017(7)
C28 0.046(6) 0.053(6) 0.045(6) 0.009(5) 0.013(5) 0.015(5)
C29 0.057(6) 0.054(6) 0.047(6) 0.028(5) 0.023(5) 0.022(5)
C30 0.069(7) 0.095(9) 0.028(6) 0.007(6) 0.003(5) 0.052(7)
C31 0.076(7) 0.105(10) 0.044(7) 0.008(7) 0.023(6) 0.040(7)
C32 0.089(7) 0.116(8) 0.047(6) 0.026(6) 0.021(5) 0.054(6)
C33 0.082(7) 0.109(9) 0.067(7) 0.056(7) 0.041(6) 0.062(7)
C34 0.051(6) 0.070(7) 0.039(6) 0.022(6) 0.022(5) 0.031(6)
C35 0.063(6) 0.045(6) 0.048(6) 0.022(5) 0.029(5) 0.034(5)
C36 0.055(5) 0.047(6) 0.045(5) 0.024(5) 0.025(5) 0.028(5)
C37 0.070(6) 0.057(7) 0.050(6) 0.027(6) 0.028(5) 0.023(6)
C38 0.072(7) 0.050(7) 0.046(6) 0.011(5) 0.020(5) 0.009(5)
C39 0.058(6) 0.042(6) 0.087(8) 0.037(6) 0.039(6) 0.020(5)
C40 0.069(7) 0.062(7) 0.052(6) 0.035(6) 0.008(6) 0.006(6)
C41 0.088(8) 0.097(10) 0.069(8) 0.059(8) 0.013(7) 0.007(8)
C42 0.076(7) 0.082(9) 0.045(6) 0.008(6) -0.016(6) 0.015(7)
C43 0.051(5) 0.055(6) 0.046(6) 0.020(5) 0.016(5) 0.024(5)
C44 0.047(5) 0.062(7) 0.034(5) 0.011(5) 0.003(4) 0.024(5)
C45 0.072(7) 0.072(8) 0.097(10) 0.056(8) 0.045(7) 0.038(7)
C46 0.137(8) 0.082(7) 0.128(9) 0.058(7) 0.064(7) 0.043(6)
C47 0.150(13) 0.118(12) 0.170(15) 0.124(13) 0.099(12) 0.062(11)
C48 0.118(8) 0.116(9) 0.119(8) 0.073(7) 0.068(7) 0.044(7)
C49 0.081(8) 0.094(10) 0.109(10) 0.079(9) 0.069(8) 0.057(8)
C50 0.079(8) 0.154(13) 0.057(8) 0.073(9) 0.037(6) 0.073(9)
C51 0.075(8) 0.192(15) 0.056(8) 0.078(10) 0.034(7) 0.070(10)
C52 0.086(7) 0.140(9) 0.062(7) 0.044(7) 0.022(5) 0.049(7)
C53 0.057(6) 0.103(9) 0.047(6) 0.038(7) 0.029(5) 0.040(7)
C54 0.096(9) 0.129(11) 0.061(8) 0.036(8) 0.033(7) 0.067(8)
C55 0.26(3) 0.17(2) 0.24(3) 0.08(2) 0.17(2) 0.09(2)
O10 0.065(5) 0.109(6) 0.131(7) 0.073(6) 0.011(5) 0.005(4)
O11 0.347(17) 0.129(8) 0.169(10) 0.103(8) 0.157(12) 0.099(10)
O12 0.092(6) 0.130(7) 0.144(8) 0.070(6) 0.073(6) 0.045(5)

loop_
_atom_type_symbol
_atom_type_description
_atom_type_scat_dispersion_real
_atom_type_scat_dispersion_imag
_atom_type_scat_source
C C 0.0033 0.0016 'International Tables Vol C Tables 4.2.6.8 and 6.1.1.4'
H H 0.0000 0.0000 'International Tables Vol C Tables 4.2.6.8 and 6.1.1.4'
N N 0.0061 0.0033 'International Tables Vol C Tables 4.2.6.8 and 6.1.1.4'
O O 0.0106 0.0060 'International Tables Vol C Tables 4.2.6.8 and 6.1.1.4'
Ag Ag -0.8971 1.1015 'International Tables Vol C Tables 4.2.6.8 and 6.1.1.4'

loop_
_geom_angle_atom_site_label_1
_geom_angle_atom_site_label_2
_geom_angle_atom_site_label_3
_geom_angle
_geom_angle_site_symmetry_1
_geom_angle_site_symmetry_3
_geom_angle_publ_flag
O8 Ag1 O7 139.9(3) 2_666 . ?
O8 Ag1 O3 114.4(3) 2_666 . ?
O7 Ag1 O3 105.5(3) . . ?
O8 Ag1 Ag1 76.8(2) 2_666 2_666 ?
O7 Ag1 Ag1 77.17(17) . 2_666 ?
O3 Ag1 Ag1 125.01(15) . 2_666 ?
N1 Ag2 N6 164.7(3) . . ?
N1 Ag2 O2 101.5(3) . . ?
N6 Ag2 O2 91.0(3) . . ?
N1 Ag2 Ag3 85.71(18) . . ?
N6 Ag2 Ag3 90.78(18) . . ?
O2 Ag2 Ag3 68.33(16) . . ?
N1 Ag2 Ag4 98.25(18) . . ?
N6 Ag2 Ag4 81.04(18) . . ?
O2 Ag2 Ag4 126.33(16) . . ?
Ag3 Ag2 Ag4 162.97(3) . . ?
O1 Ag3 N2 178.1(3) . . ?
O1 Ag3 Ag2 90.59(17) . . ?
N2 Ag3 Ag2 87.99(18) . . ?
O5 Ag4 N7 174.0(4) . . ?
O5 Ag4 Ag2 89.0(2) . . ?
N7 Ag4 Ag2 89.0(2) . . ?
C1 O1 Ag3 119.0(6) . . ?
C1 O2 Ag2 128.8(6) . . ?
C12 O3 Ag1 97.8(5) . . ?
C24 O5 Ag4 107.2(7) . . ?
C13 O7 Ag1 118.2(6) . . ?
C13 O8 Ag1 119.4(6) . 2_666 ?
C55 O9 H9C 110.8 . . ?
C29 N1 C25 117.3(8) . . ?
C29 N1 Ag2 122.3(6) . . ?
C25 N1 Ag2 119.5(7) . . ?
C35 N2 C37 119.3(8) . . ?
C35 N2 Ag3 121.8(6) . . ?
C37 N2 Ag3 118.8(6) . . ?
C34 N3 C36 129.3(8) . . ?
C34 N3 H3C 115.4 . . ?
C36 N3 H3C 115.4 . . ?
C34 N4 C30 119.9(9) . . ?
C30 N5 C28 127.8(9) . . ?
C30 N5 H5C 116.1 . . ?
C28 N5 H5C 116.1 . . ?
C40 N6 C44 119.2(8) . . ?
C40 N6 Ag2 121.8(7) . . ?
C44 N6 Ag2 118.8(6) . . ?
C54 N7 C53 119.3(10) . . ?
C54 N7 Ag4 124.3(9) . . ?
C53 N7 Ag4 116.2(7) . . ?
C49 N8 C50 132.6(10) . . ?
C49 N8 H8C 113.7 . . ?
C50 N8 H8C 113.7 . . ?
C45 N9 C43 130.0(9) . . ?
C45 N9 H9D 115.0 . . ?
C43 N9 H9D 115.0 . . ?
C45 N10 C49 118.7(10) . . ?
O2 C1 O1 123.4(9) . . ?
O2 C1 C2 120.1(8) . . ?
O1 C1 C2 116.4(8) . . ?
C3 C2 C6 110.1(7) . . ?
C3 C2 C11 108.3(7) . . ?
C6 C2 C11 107.7(6) . . ?
C3 C2 C1 111.6(7) . . ?
C6 C2 C1 108.3(6) . . ?
C11 C2 C1 110.7(7) . . ?
C2 C3 C4 109.2(7) . . ?
C2 C3 H3A 109.8 . . ?
C4 C3 H3A 109.8 . . ?
C2 C3 H3B 109.8 . . ?
C4 C3 H3B 109.8 . . ?
H3A C3 H3B 108.3 . . ?
C3 C4 C5 108.8(7) . . ?
C3 C4 C8 110.2(7) . . ?
C5 C4 C8 110.1(7) . . ?
C3 C4 H4A 109.2 . . ?
C5 C4 H4A 109.2 . . ?
C8 C4 H4A 109.2 . . ?
C4 C5 C7 110.1(7) . . ?
C4 C5 H5A 109.6 . . ?
C7 C5 H5A 109.6 . . ?
C4 C5 H5B 109.6 . . ?
C7 C5 H5B 109.6 . . ?
H5A C5 H5B 108.1 . . ?
C7 C6 C2 109.6(7) . . ?
C7 C6 H6A 109.8 . . ?
C2 C6 H6A 109.8 . . ?
C7 C6 H6B 109.8 . . ?
C2 C6 H6B 109.8 . . ?
H6A C6 H6B 108.2 . . ?
C6 C7 C5 108.9(8) . . ?
C6 C7 C9 111.9(7) . . ?
C5 C7 C9 109.0(7) . . ?
C6 C7 H7A 109.0 . . ?
C5 C7 H7A 109.0 . . ?
C9 C7 H7A 109.0 . . ?
C10 C8 C4 110.0(7) . . ?
C10 C8 H8A 109.7 . . ?
C4 C8 H8A 109.7 . . ?
C10 C8 H8B 109.7 . . ?
C4 C8 H8B 109.7 . . ?
H8A C8 H8B 108.2 . . ?
C10 C9 C7 109.3(7) . . ?
C10 C9 H9A 109.8 . . ?
C7 C9 H9A 109.8 . . ?
C10 C9 H9B 109.8 . . ?
C7 C9 H9B 109.8 . . ?
H9A C9 H9B 108.3 . . ?
C12 C10 C9 110.8(7) . . ?
C12 C10 C8 112.3(7) . . ?
C9 C10 C8 112.2(7) . . ?
C12 C10 C11 108.1(6) . . ?
C9 C10 C11 108.0(6) . . ?
C8 C10 C11 105.2(6) . . ?
C10 C11 C2 111.7(7) . . ?
C10 C11 H11A 109.3 . . ?
C2 C11 H11A 109.3 . . ?
C10 C11 H11B 109.3 . . ?
C2 C11 H11B 109.3 . . ?
H11A C11 H11B 107.9 . . ?
O4 C12 O3 120.7(8) . . ?
O4 C12 C10 119.6(8) . . ?
O3 C12 C10 119.4(8) . . ?
O7 C13 O8 124.8(10) . . ?
O7 C13 C14 117.9(9) . . ?
O8 C13 C14 117.3(10) . . ?
C13 C14 C15 113.2(8) . . ?
C13 C14 C16 113.8(8) . . ?
C15 C14 C16 108.7(7) . . ?
C13 C14 C17 104.2(8) . . ?
C15 C14 C17 112.7(10) . . ?
C16 C14 C17 103.8(9) . . ?
C14 C15 C20 110.4(9) . . ?
C14 C15 H15A 109.6 . . ?
C20 C15 H15A 109.6 . . ?
C14 C15 H15B 109.6 . . ?
C20 C15 H15B 109.6 . . ?
H15A C15 H15B 108.1 . . ?
C14 C16 C22 111.1(7) . . ?
C14 C16 H16A 109.4 . . ?
C22 C16 H16A 109.4 . . ?
C14 C16 H16B 109.4 . . ?
C22 C16 H16B 109.4 . . ?
H16A C16 H16B 108.0 . . ?
C14 C17 C18 112.3(10) . . ?
C14 C17 H17A 109.1 . . ?
C18 C17 H17A 109.1 . . ?
C14 C17 H17B 109.1 . . ?
C18 C17 H17B 109.1 . . ?
H17A C17 H17B 107.9 . . ?
C19 C18 C23 107.0(14) . . ?
C19 C18 C17 98.1(12) . . ?
C23 C18 C17 116.2(12) . . ?
C19 C18 H18A 111.6 . . ?
C23 C18 H18A 111.6 . . ?
C17 C18 H18A 111.6 . . ?
C18 C19 C20 121.3(12) . . ?
C18 C19 H19A 107.0 . . ?
C20 C19 H19A 107.0 . . ?
C18 C19 H19B 107.0 . . ?
C20 C19 H19B 107.0 . . ?
H19A C19 H19B 106.7 . . ?
C19 C20 C21 105.8(9) . . ?
C19 C20 C15 107.6(10) . . ?
C21 C20 C15 98.3(9) . . ?
C19 C20 H20A 114.5 . . ?
C21 C20 H20A 114.5 . . ?
C15 C20 H20A 114.5 . . ?
C22 C21 C20 108.6(8) . . ?
C22 C21 H21A 110.0 . . ?
C20 C21 H21A 110.0 . . ?
C22 C21 H21B 110.0 . . ?
C20 C21 H21B 110.0 . . ?
H21A C21 H21B 108.4 . . ?
C18 C23 C22 109.0(12) . . ?
C18 C23 H23A 109.9 . . ?
C22 C23 H23A 109.9 . . ?
C18 C23 H23B 109.9 . . ?
C22 C23 H23B 109.9 . . ?
H23A C23 H23B 108.3 . . ?
C21 C22 C23 110.3(10) . . ?
C21 C22 C24 109.5(8) . . ?
C23 C22 C24 100.9(9) . . ?
C21 C22 C16 111.5(8) . . ?
C23 C22 C16 112.6(9) . . ?
C24 C22 C16 111.5(8) . . ?
O5 C24 O6 114.8(12) . . ?
O5 C24 O6A 121.2(13) . . ?
O6 C24 O6A 70.7(11) . . ?
O5 C24 C22 120.6(10) . . ?
O6 C24 C22 120.0(11) . . ?
O6A C24 C22 97.4(13) . . ?
N1 C25 C26 120.8(10) . . ?
N1 C25 H25A 119.6 . . ?
C26 C25 H25A 119.6 . . ?
C25 C26 C27 119.5(11) . . ?
C25 C26 H26A 120.3 . . ?
C27 C26 H26A 120.3 . . ?
C28 C27 C26 120.3(11) . . ?
C28 C27 H27A 119.9 . . ?
C26 C27 H27A 119.9 . . ?
N5 C28 C29 127.3(10) . . ?
N5 C28 C27 117.5(10) . . ?
C29 C28 C27 115.3(10) . . ?
N1 C29 C28 126.7(9) . . ?
N1 C29 H29A 116.7 . . ?
C28 C29 H29A 116.7 . . ?
N5 C30 N4 120.4(9) . . ?
N5 C30 C31 119.2(10) . . ?
N4 C30 C31 120.4(12) . . ?
C32 C31 C30 118.3(11) . . ?
C32 C31 H31A 120.8 . . ?
C30 C31 H31A 120.8 . . ?
C31 C32 C33 122.1(11) . . ?
C31 C32 H32A 119.0 . . ?
C33 C32 H32A 119.0 . . ?
C32 C33 C34 115.2(11) . . ?
C32 C33 H33A 122.4 . . ?
C34 C33 H33A 122.4 . . ?
N4 C34 N3 120.1(8) . . ?
N4 C34 C33 123.8(9) . . ?
N3 C34 C33 116.1(10) . . ?
N2 C35 C36 122.3(8) . . ?
N2 C35 H35A 118.9 . . ?
C36 C35 H35A 118.9 . . ?
C35 C36 C39 117.9(8) . . ?
C35 C36 N3 126.2(8) . . ?
C39 C36 N3 115.9(8) . . ?
N2 C37 C38 121.5(9) . . ?
N2 C37 H37A 119.3 . . ?
C38 C37 H37A 119.3 . . ?
C39 C38 C37 119.7(9) . . ?
C39 C38 H38A 120.1 . . ?
C37 C38 H38A 120.1 . . ?
C38 C39 C36 119.3(9) . . ?
C38 C39 H39A 120.4 . . ?
C36 C39 H39A 120.4 . . ?
N6 C40 C41 124.4(10) . . ?
N6 C40 H40A 117.8 . . ?
C41 C40 H40A 117.8 . . ?
C40 C41 C42 117.6(10) . . ?
C40 C41 H41A 121.2 . . ?
C42 C41 H41A 121.2 . . ?
C41 C42 C43 121.3(9) . . ?
C41 C42 H42A 119.3 . . ?
C43 C42 H42A 119.3 . . ?
N9 C43 C42 121.6(9) . . ?
N9 C43 C44 125.6(8) . . ?
C42 C43 C44 112.5(9) . . ?
N6 C44 C43 124.2(8) . . ?
N6 C44 H44A 117.9 . . ?
C43 C44 H44A 117.9 . . ?
N10 C45 C46 122.8(12) . . ?
N10 C45 N9 118.5(10) . . ?
C46 C45 N9 118.6(12) . . ?
C47 C46 C45 116.5(14) . . ?
C47 C46 H46A 121.8 . . ?
C45 C46 H46A 121.8 . . ?
C48 C47 C46 121.3(13) . . ?
C48 C47 H47A 119.3 . . ?
C46 C47 H47A 119.3 . . ?
C49 C48 C47 118.6(14) . . ?
C49 C48 H48A 120.7 . . ?
C47 C48 H48A 120.7 . . ?
C48 C49 N8 116.4(13) . . ?
C48 C49 N10 121.6(14) . . ?
N8 C49 N10 121.7(11) . . ?
C53 C50 N8 123.2(11) . . ?
C53 C50 C51 117.6(14) . . ?
N8 C50 C51 119.3(11) . . ?
C52 C51 C50 120.3(12) . . ?
C52 C51 H51A 119.8 . . ?
C50 C51 H51A 119.8 . . ?
C51 C52 C54 119.5(12) . . ?
C51 C52 H52A 120.2 . . ?
C54 C52 H52A 120.2 . . ?
N7 C53 C50 122.6(11) . . ?
N7 C53 H53A 118.7 . . ?
C50 C53 H53A 118.7 . . ?
N7 C54 C52 120.7(12) . . ?
N7 C54 H54A 119.6 . . ?
C52 C54 H54A 119.6 . . ?
O9 C55 C56A 124(3) . . ?
O9 C55 C56 123(2) . . ?
O9 C55 H55C 106.4 . . ?
C56A C55 H55C 106.4 . . ?
O9 C55 H55D 106.4 . . ?
C56A C55 H55D 106.5 . . ?
H55C C55 H55D 106.5 . . ?
O9 C55 H55A 107.9 . . ?
C56 C55 H55A 109.6 . . ?
O9 C55 H55B 104.0 . . ?
C56 C55 H55B 104.8 . . ?
H55A C55 H55B 106.5 . . ?
C55 C56 H56A 109.5 . . ?
C55 C56 H56B 109.5 . . ?
C55 C56 H56C 109.5 . . ?
C55 C56A H56D 109.5 . . ?
C55 C56A H56E 109.5 . . ?
H56D C56A H56E 109.5 . . ?
C55 C56A H56F 109.5 . . ?
H56D C56A H56F 109.5 . . ?
H56E C56A H56F 109.5 . . ?
H10A O10 H10B 108.4 . . ?
H11C O11 H11D 87.8 . . ?
H12A O12 H12B 109.1 . . ?

loop_
_geom_bond_atom_site_label_1
_geom_bond_atom_site_label_2
_geom_bond_distance
_geom_bond_site_symmetry_2
_geom_bond_publ_flag
Ag1 O8 2.218(6) 2_666 ?
Ag1 O7 2.279(6) . ?
Ag1 O3 2.455(6) . ?
Ag1 Ag1 2.8847(14) 2_666 ?
Ag2 N1 2.127(7) . ?
Ag2 N6 2.148(7) . ?
Ag2 O2 2.505(7) . ?
Ag2 Ag3 2.9452(10) . ?
Ag2 Ag4 3.0326(11) . ?
Ag3 O1 2.135(6) . ?
Ag3 N2 2.133(7) . ?
Ag4 O5 2.120(7) . ?
Ag4 N7 2.122(8) . ?
O1 C1 1.244(10) . ?
O2 C1 1.240(10) . ?
O3 C12 1.246(9) . ?
O4 C12 1.245(9) . ?
O5 C24 1.243(13) . ?
O6 C24 1.337(13) . ?
O6A C24 1.53(2) . ?
O7 C13 1.240(11) . ?
O8 C13 1.247(10) . ?
O8 Ag1 2.218(6) 2_666 ?
O9 C55 1.27(2) . ?
O9 H9C 0.7999 . ?
N1 C29 1.315(10) . ?
N1 C25 1.345(11) . ?
N2 C35 1.336(10) . ?
N2 C37 1.338(10) . ?
N3 C34 1.385(11) . ?
N3 C36 1.435(10) . ?
N3 H3C 0.8600 . ?
N4 C34 1.298(10) . ?
N4 C30 1.347(11) . ?
N5 C30 1.336(12) . ?
N5 C28 1.346(11) . ?
N5 H5C 0.8600 . ?
N6 C40 1.292(10) . ?
N6 C44 1.294(10) . ?
N7 C54 1.331(12) . ?
N7 C53 1.339(12) . ?
N8 C49 1.357(14) . ?
N8 C50 1.375(14) . ?
N8 H8C 0.8600 . ?
N9 C45 1.382(12) . ?
N9 C43 1.389(10) . ?
N9 H9D 0.8600 . ?
N10 C45 1.301(12) . ?
N10 C49 1.360(13) . ?
C1 C2 1.571(11) . ?
C2 C3 1.507(10) . ?
C2 C6 1.536(11) . ?
C2 C11 1.554(10) . ?
C3 C4 1.508(11) . ?
C3 H3A 0.9700 . ?
C3 H3B 0.9700 . ?
C4 C5 1.515(12) . ?
C4 C8 1.527(11) . ?
C4 H4A 0.9800 . ?
C5 C7 1.520(12) . ?
C5 H5A 0.9700 . ?
C5 H5B 0.9700 . ?
C6 C7 1.484(10) . ?
C6 H6A 0.9700 . ?
C6 H6B 0.9700 . ?
C7 C9 1.532(11) . ?
C7 H7A 0.9800 . ?
C8 C10 1.517(10) . ?
C8 H8A 0.9700 . ?
C8 H8B 0.9700 . ?
C9 C10 1.517(10) . ?
C9 H9A 0.9700 . ?
C9 H9B 0.9700 . ?
C10 C12 1.514(11) . ?
C10 C11 1.545(11) . ?
C11 H11A 0.9700 . ?
C11 H11B 0.9700 . ?
C13 C14 1.485(12) . ?
C14 C15 1.488(12) . ?
C14 C16 1.515(10) . ?
C14 C17 1.550(13) . ?
C15 C20 1.687(13) . ?
C15 H15A 0.9700 . ?
C15 H15B 0.9700 . ?
C16 C22 1.552(10) . ?
C16 H16A 0.9700 . ?
C16 H16B 0.9700 . ?
C17 C18 1.635(14) . ?
C17 H17A 0.9700 . ?
C17 H17B 0.9700 . ?
C18 C19 1.444(14) . ?
C18 C23 1.457(14) . ?
C18 H18A 0.9800 . ?
C19 C20 1.541(14) . ?
C19 H19A 0.9700 . ?
C19 H19B 0.9700 . ?
C20 C21 1.636(13) . ?
C20 H20A 0.9800 . ?
C21 C22 1.492(11) . ?
C21 H21A 0.9700 . ?
C21 H21B 0.9700 . ?
C23 C22 1.498(13) . ?
C23 H23A 0.9700 . ?
C23 H23B 0.9700 . ?
C22 C24 1.540(14) . ?
C25 C26 1.371(13) . ?
C25 H25A 0.9300 . ?
C26 C27 1.381(14) . ?
C26 H26A 0.9300 . ?
C27 C28 1.372(13) . ?
C27 H27A 0.9300 . ?
C28 C29 1.365(11) . ?
C29 H29A 0.9300 . ?
C30 C31 1.410(14) . ?
C31 C32 1.365(15) . ?
C31 H31A 0.9300 . ?
C32 C33 1.376(14) . ?
C32 H32A 0.9300 . ?
C33 C34 1.426(12) . ?
C33 H33A 0.9300 . ?
C35 C36 1.383(11) . ?
C35 H35A 0.9300 . ?
C36 C39 1.401(12) . ?
C37 C38 1.382(12) . ?
C37 H37A 0.9300 . ?
C38 C39 1.360(12) . ?
C38 H38A 0.9300 . ?
C39 H39A 0.9300 . ?
C40 C41 1.329(13) . ?
C40 H40A 0.9300 . ?
C41 C42 1.384(14) . ?
C41 H41A 0.9300 . ?
C42 C43 1.405(13) . ?
C42 H42A 0.9300 . ?
C43 C44 1.432(11) . ?
C44 H44A 0.9300 . ?
C45 C46 1.380(14) . ?
C46 C47 1.363(17) . ?
C46 H46A 0.9300 . ?
C47 C48 1.357(17) . ?
C47 H47A 0.9300 . ?
C48 C49 1.332(15) . ?
C48 H48A 0.9300 . ?
C50 C53 1.372(13) . ?
C50 C51 1.384(15) . ?
C51 C52 1.343(16) . ?
C51 H51A 0.9300 . ?
C52 C54 1.393(15) . ?
C52 H52A 0.9300 . ?
C53 H53A 0.9300 . ?
C54 H54A 0.9300 . ?
C55 C56A 1.48(3) . ?
C55 C56 1.58(3) . ?
C55 H55C 0.9700 . ?
C55 H55D 0.9700 . ?
C55 H55A 0.9699 . ?
C55 H55B 0.9700 . ?
C56 H56A 0.9600 . ?
C56 H56B 0.9600 . ?
C56 H56C 0.9600 . ?
C56A H56D 0.9600 . ?
C56A H56E 0.9600 . ?
C56A H56F 0.9600 . ?
O10 H10A 0.8001 . ?
O10 H10B 0.8002 . ?
O11 H11C 0.8000 . ?
O11 H11D 0.8000 . ?
O12 H12A 0.8000 . ?
O12 H12B 0.8001 . ?
